data_8106726
loop_
_publ_author_name
'Zhao, Chong-Yang'
'Zhao, Dan'
'Nie, Cong-Kui'

_publ_section_title
;
 Crystal structure of
 poly[tetraaqua-bis(\m6-benzene-1,2,4,5-tetracarboxylato)nickel(II)diyttrium(III)]dihydrate,
 C20H16NiO22Y2
;
_journal_issue 6
_journal_name_full 'Zeitschrift f\"ur Kristallographie - New Crystal Structures'
_journal_page_first 935
_journal_page_last 936
_journal_paper_doi 10.1515/ncrs-2017-0087
_journal_volume 232
_journal_year 2017
_chemical_formula_sum 'C20 H16 Ni O22 Y2'
_chemical_formula_weight 844.86
_space_group_crystal_system monoclinic
_space_group_IT_number 15
_space_group_name_Hall '-C 2yc'
_space_group_name_H-M_alt 'C 1 2/c 1'
_atom_sites_solution_hydrogens mixed
_cell_angle_alpha 90
_cell_angle_beta 109.5920(10)
_cell_angle_gamma 90
_cell_formula_units_Z 4
_cell_length_a 17.8995(9)
_cell_length_b 7.5278(4)
_cell_length_c 19.9682(10)
_cell_measurement_reflns_used 284
_cell_measurement_temperature 296(2)
_cell_measurement_theta_max 24.69
_cell_measurement_theta_min 2.17
_cell_volume 2534.8(2)
_computing_cell_refinement 'SAINT (Bruker, 2014)'
_computing_data_collection 'SMART Apex2 (Bruker, 2014)'
_computing_data_reduction 'SAINT (Bruker, 2014)'
_computing_molecular_graphics 'SHELXL (Sheldrick, 2014)'
_computing_publication_material 'SHELXTL (Sheldrick, 2014)'
_computing_structure_refinement 'SHELXL-2014/7 (Sheldrick, 2014)'
_computing_structure_solution 'SHELXS (Sheldrick, 2014)'
_diffrn_ambient_temperature 296(2)
_diffrn_detector_area_resol_mean 83.33
_diffrn_measured_fraction_theta_full 1.000
_diffrn_measured_fraction_theta_max 0.998
_diffrn_measurement_device_type 'Bruker smart Apex2 CCD'
_diffrn_measurement_method '\w scans'
_diffrn_radiation_type MoK\a
_diffrn_radiation_wavelength 0.71073
_diffrn_reflns_av_R_equivalents 0.0317
_diffrn_reflns_av_unetI/netI 0.0255
_diffrn_reflns_Laue_measured_fraction_full 1.000
_diffrn_reflns_Laue_measured_fraction_max 0.998
_diffrn_reflns_limit_h_max 23
_diffrn_reflns_limit_h_min -23
_diffrn_reflns_limit_k_max 10
_diffrn_reflns_limit_k_min -10
_diffrn_reflns_limit_l_max 26
_diffrn_reflns_limit_l_min -26
_diffrn_reflns_number 15219
_diffrn_reflns_point_group_measured_fraction_full 1.000
_diffrn_reflns_point_group_measured_fraction_max 0.998
_diffrn_reflns_theta_full 25.242
_diffrn_reflns_theta_max 28.387
_diffrn_reflns_theta_min 2.165
_diffrn_source .
_exptl_absorpt_coefficient_mu 5.385
_exptl_absorpt_correction_T_max 0.833
_exptl_absorpt_correction_T_min 0.650
_exptl_absorpt_correction_type multi-scan
_exptl_absorpt_process_details 'SADABS; Bruker, 2000'
_exptl_crystal_colour colorless
_exptl_crystal_density_diffrn 2.214
_exptl_crystal_description prism
_exptl_crystal_F_000 1672
_exptl_crystal_size_max 0.200
_exptl_crystal_size_mid 0.050
_exptl_crystal_size_min 0.050
_refine_diff_density_max 1.505
_refine_diff_density_min -0.669
_refine_diff_density_rms 0.096
_refine_ls_extinction_coef .
_refine_ls_extinction_method none
_refine_ls_goodness_of_fit_ref 1.021
_refine_ls_hydrogen_treatment constr
_refine_ls_matrix_type full
_refine_ls_number_parameters 204
_refine_ls_number_reflns 3161
_refine_ls_number_restraints 6
_refine_ls_restrained_S_all 1.066
_refine_ls_R_factor_all 0.0358
_refine_ls_R_factor_gt 0.0298
_refine_ls_shift/su_max 0.003
_refine_ls_shift/su_mean 0.000
_refine_ls_structure_factor_coef Fsqd
_refine_ls_weighting_details 'w=1/[\s^2^(Fo^2^)+(0.0377P)^2^+7.8066P] where P=(Fo^2^+2Fc^2^)/3'
_refine_ls_weighting_scheme calc
_refine_ls_wR_factor_gt 0.0719
_refine_ls_wR_factor_ref 0.0744
_reflns_Friedel_coverage 0.000
_reflns_Friedel_fraction_full .
_reflns_Friedel_fraction_max .
_reflns_number_gt 2806
_reflns_number_total 3161
_reflns_threshold_expression 'I > 2\s(I)'
_cod_data_source_file suppl_ncrs-2017-0087_suppl.cif
_cod_data_source_block a
_cod_original_sg_symbol_H-M 'C 2/c'
_cod_database_code 8106726
_shelx_space_group_comment
;
The symmetry employed for this shelxl refinement is uniquely defined
by the following loop, which should always be used as a source of
symmetry information in preference to the above space-group names.
They are only intended as comments.
;
_shelx_estimated_absorpt_t_min 0.412
_shelx_estimated_absorpt_t_max 0.775
_publcif_info_exptl_table_max_cols 4
_publcif_info_exptl_table_use_headnotes n

loop_
_space_group_symop_operation_xyz
'x, y, z'
'-x, y, -z+1/2'
'x+1/2, y+1/2, z'
'-x+1/2, y+1/2, -z+1/2'
'-x, -y, -z'
'x, -y, z-1/2'
'-x+1/2, -y+1/2, -z'
'x+1/2, -y+1/2, z-1/2'

loop_
_atom_site_label
_atom_site_type_symbol
_atom_site_fract_x
_atom_site_fract_y
_atom_site_fract_z
_atom_site_U_iso_or_equiv
_atom_site_adp_type
_atom_site_occupancy
_atom_site_site_symmetry_order
_atom_site_calc_flag
_atom_site_refinement_flags_posn
_atom_site_refinement_flags_adp
_atom_site_refinement_flags_occupancy
_atom_site_disorder_assembly
_atom_site_disorder_group
Y1 Y 1.02076(2) 0.71783(3) 0.07257(2) 0.01318(8) Uani 1 1 d . . . . .
Ni1 Ni 1.0000 1.24023(6) 0.2500 0.01153(11) Uani 1 2 d S T P . .
C1 C 0.69975(14) 0.8490(3) 0.07232(13) 0.0135(5) Uani 1 1 d . . . . .
C2 C 0.69448(14) 0.6634(3) 0.07373(13) 0.0130(5) Uani 1 1 d . . . . .
C3 C 0.76365(15) 0.5641(3) 0.10022(14) 0.0151(5) Uani 1 1 d . . . . .
H3 H 0.7605 0.4409 0.1015 0.018 Uiso 1 1 calc R U . . .
C4 C 0.83764(14) 0.6462(3) 0.12496(13) 0.0127(5) Uani 1 1 d . . . . .
C5 C 0.84282(14) 0.8312(3) 0.12729(13) 0.0134(5) Uani 1 1 d . . . . .
C6 C 0.77349(15) 0.9301(3) 0.10010(14) 0.0149(5) Uani 1 1 d . . . . .
H6 H 0.7766 1.0534 0.1005 0.018 Uiso 1 1 calc R U . . .
C7 C 0.91965(15) 0.9289(3) 0.16235(13) 0.0137(5) Uani 1 1 d . . . . .
C8 C 0.90892(14) 0.5261(3) 0.15008(13) 0.0124(5) Uani 1 1 d . . . . .
C9 C 0.61761(14) 0.5611(3) 0.04820(14) 0.0142(5) Uani 1 1 d . . . . .
C10 C 0.62817(15) 0.9664(3) 0.05058(13) 0.0149(5) Uani 1 1 d . . . . .
O1 O 0.91367(11) 1.0677(3) 0.19464(10) 0.0188(4) Uani 1 1 d . . . . .
O2 O 0.98359(11) 0.8674(3) 0.15860(10) 0.0182(4) Uani 1 1 d . . . . .
O3 O 0.95135(11) 0.5124(3) 0.11086(10) 0.0183(4) Uani 1 1 d . . . . .
O4 O 0.91893(11) 0.4409(2) 0.20586(10) 0.0172(4) Uani 1 1 d . . . . .
O5 O 0.60463(11) 0.4583(3) 0.09240(11) 0.0190(4) Uani 1 1 d . . . . .
O6 O 0.57375(11) 0.5777(3) -0.01510(11) 0.0218(4) Uani 1 1 d . . . . .
O7 O 0.55980(11) 0.8984(3) 0.04208(10) 0.0186(4) Uani 1 1 d . . . . .
O8 O 0.63550(11) 1.1295(3) 0.04488(11) 0.0216(4) Uani 1 1 d . . . . .
O9 O 1.05414(12) 1.2283(2) 0.17457(11) 0.0201(4) Uani 1 1 d . . . . .
O10 O 1.2733(3) 0.7025(9) 0.2358(3) 0.132(2) Uani 1 1 d . U . . .
O11 O 1.11603(12) 0.6248(3) 0.18115(11) 0.0256(5) Uani 1 1 d . . . . .
H11A H 1.1665 0.6589 0.1982 0.031 Uiso 1 1 d R U . . .
H10A H 1.2515 0.7943 0.2477 0.038 Uiso 1 1 d R U . . .
H6A H 1.0325 1.2948 0.1389 0.031 Uiso 1 1 d R U . . .
H10B H 1.2743 0.5758 0.2456 0.038 Uiso 1 1 d R U . . .
H6B H 1.0552 1.1257 0.1580 0.031 Uiso 1 1 d R U . . .
H11B H 1.0929 0.5607 0.2036 0.031 Uiso 1 1 d R U . . .

loop_
_atom_site_aniso_label
_atom_site_aniso_U_11
_atom_site_aniso_U_22
_atom_site_aniso_U_33
_atom_site_aniso_U_23
_atom_site_aniso_U_13
_atom_site_aniso_U_12
Y1 0.00940(12) 0.01347(13) 0.01662(13) 0.00095(9) 0.00432(9) -0.00020(8)
Ni1 0.0092(2) 0.0099(2) 0.0144(2) 0.000 0.00246(17) 0.000
C1 0.0092(11) 0.0148(12) 0.0150(12) 0.0006(9) 0.0019(9) 0.0025(9)
C2 0.0100(11) 0.0148(12) 0.0137(12) 0.0014(9) 0.0032(9) -0.0009(9)
C3 0.0125(12) 0.0117(11) 0.0195(13) 0.0018(9) 0.0031(10) -0.0012(9)
C4 0.0094(11) 0.0152(12) 0.0123(12) 0.0012(9) 0.0020(9) 0.0011(9)
C5 0.0093(11) 0.0154(12) 0.0145(12) -0.0007(9) 0.0029(9) 0.0002(9)
C6 0.0122(12) 0.0107(11) 0.0203(13) -0.0005(9) 0.0037(10) 0.0009(9)
C7 0.0115(11) 0.0153(12) 0.0131(12) -0.0007(9) 0.0025(9) -0.0019(9)
C8 0.0090(11) 0.0107(11) 0.0159(12) -0.0022(9) 0.0022(9) -0.0022(9)
C9 0.0099(11) 0.0123(11) 0.0204(13) -0.0011(9) 0.0050(10) 0.0032(9)
C10 0.0123(12) 0.0184(13) 0.0130(12) -0.0014(9) 0.0029(9) 0.0033(9)
O1 0.0123(9) 0.0178(9) 0.0243(10) -0.0086(8) 0.0034(8) -0.0023(7)
O2 0.0105(9) 0.0227(10) 0.0215(10) -0.0061(8) 0.0055(7) 0.0001(7)
O3 0.0170(9) 0.0182(9) 0.0232(10) 0.0039(8) 0.0114(8) 0.0032(7)
O4 0.0171(9) 0.0183(9) 0.0170(9) 0.0045(7) 0.0066(8) 0.0062(7)
O5 0.0162(9) 0.0159(9) 0.0261(10) 0.0013(8) 0.0086(8) -0.0039(7)
O6 0.0147(9) 0.0265(11) 0.0204(10) -0.0012(8) 0.0006(8) -0.0012(8)
O7 0.0105(9) 0.0230(10) 0.0219(10) 0.0013(8) 0.0050(8) 0.0023(7)
O8 0.0184(10) 0.0145(9) 0.0313(11) -0.0002(8) 0.0075(9) 0.0033(7)
O9 0.0264(11) 0.0167(9) 0.0196(10) -0.0003(7) 0.0109(8) 0.0010(8)
O10 0.061(3) 0.256(6) 0.082(3) -0.048(3) 0.028(2) -0.064(3)
O11 0.0144(10) 0.0365(12) 0.0230(11) 0.0072(9) 0.0023(8) -0.0037(8)

loop_
_atom_type_symbol
_atom_type_description
_atom_type_scat_dispersion_real
_atom_type_scat_dispersion_imag
_atom_type_scat_source
C C 0.0033 0.0016 'International Tables Vol C Tables 4.2.6.8 and 6.1.1.4'
H H 0.0000 0.0000 'International Tables Vol C Tables 4.2.6.8 and 6.1.1.4'
O O 0.0106 0.0060 'International Tables Vol C Tables 4.2.6.8 and 6.1.1.4'
Ni Ni 0.3393 1.1124 'International Tables Vol C Tables 4.2.6.8 and 6.1.1.4'
Y Y -2.7962 3.5667 'International Tables Vol C Tables 4.2.6.8 and 6.1.1.4'

loop_
_geom_angle_atom_site_label_1
_geom_angle_atom_site_label_2
_geom_angle_atom_site_label_3
_geom_angle
_geom_angle_site_symmetry_1
_geom_angle_site_symmetry_3
O3 Y1 O6 103.34(7) . 7_665
O3 Y1 O5 151.32(7) . 3
O6 Y1 O5 83.52(7) 7_665 3
O3 Y1 O2 75.95(7) . .
O6 Y1 O2 72.49(7) 7_665 .
O5 Y1 O2 79.86(7) 3 .
O3 Y1 O11 78.33(7) . .
O6 Y1 O11 147.21(8) 7_665 .
O5 Y1 O11 81.21(7) 3 .
O2 Y1 O11 76.35(7) . .
O3 Y1 O8 119.83(7) . 3_545
O6 Y1 O8 128.16(7) 7_665 3_545
O5 Y1 O8 72.38(7) 3 3_545
O2 Y1 O8 141.63(7) . 3_545
O11 Y1 O8 73.71(7) . 3_545
O3 Y1 O7 81.54(7) . 7_665
O6 Y1 O7 70.34(7) 7_665 7_665
O5 Y1 O7 126.45(7) 3 7_665
O2 Y1 O7 130.13(6) . 7_665
O11 Y1 O7 140.82(7) . 7_665
O8 Y1 O7 88.07(7) 3_545 7_665
O3 Y1 O7 70.93(6) . 3_545
O6 Y1 O7 134.98(7) 7_665 3_545
O5 Y1 O7 123.40(6) 3 3_545
O2 Y1 O7 140.87(7) . 3_545
O11 Y1 O7 77.08(7) . 3_545
O8 Y1 O7 51.52(6) 3_545 3_545
O7 Y1 O7 64.64(7) 7_665 3_545
O3 Y1 C10 94.21(7) . 3_545
O6 Y1 C10 142.79(7) 7_665 3_545
O5 Y1 C10 96.60(7) 3 3_545
O2 Y1 C10 144.39(7) . 3_545
O11 Y1 C10 68.12(7) . 3_545
O8 Y1 C10 25.80(7) 3_545 3_545
O7 Y1 C10 80.35(7) 7_665 3_545
O7 Y1 C10 26.84(7) 3_545 3_545
O1 Ni1 O1 100.78(11) 2_755 .
O1 Ni1 O9 84.91(8) 2_755 .
O1 Ni1 O9 91.88(8) . .
O1 Ni1 O9 91.88(8) 2_755 2_755
O1 Ni1 O9 84.91(8) . 2_755
O9 Ni1 O9 174.98(11) . 2_755
O1 Ni1 O4 86.48(8) 2_755 2_765
O1 Ni1 O4 171.72(8) . 2_765
O9 Ni1 O4 84.74(8) . 2_765
O9 Ni1 O4 98.94(8) 2_755 2_765
O1 Ni1 O4 171.72(8) 2_755 1_565
O1 Ni1 O4 86.48(8) . 1_565
O9 Ni1 O4 98.94(8) . 1_565
O9 Ni1 O4 84.74(8) 2_755 1_565
O4 Ni1 O4 86.58(11) 2_765 1_565
C6 C1 C2 119.4(2) . .
C6 C1 C10 117.6(2) . .
C2 C1 C10 122.5(2) . .
C3 C2 C1 119.1(2) . .
C3 C2 C9 116.7(2) . .
C1 C2 C9 124.2(2) . .
C2 C3 C4 121.1(2) . .
C3 C4 C5 119.9(2) . .
C3 C4 C8 116.8(2) . .
C5 C4 C8 123.3(2) . .
C6 C5 C4 118.7(2) . .
C6 C5 C7 118.4(2) . .
C4 C5 C7 122.8(2) . .
C1 C6 C5 121.6(2) . .
O1 C7 O2 125.0(2) . .
O1 C7 C5 115.1(2) . .
O2 C7 C5 119.9(2) . .
O4 C8 O3 125.2(2) . .
O4 C8 C4 117.3(2) . .
O3 C8 C4 117.4(2) . .
O6 C9 O5 124.9(2) . .
O6 C9 C2 118.9(2) . .
O5 C9 C2 116.2(2) . .
O8 C10 O7 120.4(2) . .
O8 C10 C1 120.2(2) . .
O7 C10 C1 119.2(2) . .
O8 C10 Y1 56.84(14) . 3_455
O7 C10 Y1 67.73(14) . 3_455
C1 C10 Y1 155.33(18) . 3_455
C7 O1 Ni1 129.17(17) . .
C7 O2 Y1 135.33(17) . .
C8 O3 Y1 131.52(17) . .
C8 O4 Ni1 128.70(16) . 1_545
C9 O5 Y1 129.02(17) . 3_445
C9 O6 Y1 132.96(17) . 7_665
C10 O7 Y1 120.50(16) . 7_665
C10 O7 Y1 85.43(15) . 3_455
Y1 O7 Y1 115.36(7) 7_665 3_455
C10 O8 Y1 97.35(16) . 3_455

loop_
_geom_bond_atom_site_label_1
_geom_bond_atom_site_label_2
_geom_bond_distance
_geom_bond_site_symmetry_2
Y1 O3 2.2710(19) .
Y1 O6 2.290(2) 7_665
Y1 O5 2.2999(18) 3
Y1 O2 2.3299(19) .
Y1 O11 2.371(2) .
Y1 O8 2.393(2) 3_545
Y1 O7 2.4232(19) 7_665
Y1 O7 2.632(2) 3_545
Y1 C10 2.835(3) 3_545
Ni1 O1 2.0376(18) 2_755
Ni1 O1 2.0376(18) .
Ni1 O9 2.048(2) .
Ni1 O9 2.048(2) 2_755
Ni1 O4 2.0753(18) 2_765
Ni1 O4 2.0753(18) 1_565
C1 C6 1.390(3) .
C1 C2 1.401(4) .
C1 C10 1.496(3) .
C2 C3 1.390(3) .
C2 C9 1.508(3) .
C3 C4 1.393(3) .
C4 C5 1.396(4) .
C4 C8 1.506(3) .
C5 C6 1.392(3) .
C5 C7 1.509(3) .
C7 O1 1.251(3) .
C7 O2 1.260(3) .
C8 O4 1.245(3) .
C8 O3 1.265(3) .
C9 O6 1.251(3) .
C9 O5 1.253(3) .
C10 O8 1.244(3) .
C10 O7 1.284(3) .
C10 Y1 2.835(3) 3_455
O4 Ni1 2.0753(18) 1_545
O5 Y1 2.2999(18) 3_445
O6 Y1 2.290(2) 7_665
O7 Y1 2.4231(19) 7_665
O7 Y1 2.632(2) 3_455
O8 Y1 2.393(2) 3_455

loop_
_geom_hbond_atom_site_label_D
_geom_hbond_atom_site_label_H
_geom_hbond_atom_site_label_A
_geom_hbond_distance_DH
_geom_hbond_distance_HA
_geom_hbond_distance_DA
_geom_hbond_angle_DHA
_geom_hbond_site_symmetry_A
O11 H11A O10 0.89 1.83 2.720(5) 173.5 .
O9 H6A O3 0.85 2.14 2.830(3) 138.6 1_565
O9 H6A O7 0.85 2.28 2.971(3) 138.1 3
O9 H6B O2 0.84 2.33 2.968(3) 132.7 .
O9 H6B O5 0.84 2.21 2.938(3) 145.3 3
O11 H11B O4 0.85 2.09 2.889(3) 154.7 2_755
O11 H11B O9 0.85 2.61 3.171(3) 124.4 1_545

loop_
_publcif_info_datablock.id
_publcif_info_datablock.publ_exptl
_publcif_info_datablock.publ_geom
_publcif_info_datablock.structure
{171e6d89-9713-4986-bf97-5a4f49b0da83} y y y

loop_
_publcif_info_exptl_table_extra_item
sin_theta_over_lambda_max

loop_
_publcif_info_tables.block_id
_publcif_info_tables.reference_item
{171e6d89-9713-4986-bf97-5a4f49b0da83} '_publcif_info_datablock.publ_exptl'
{171e6d89-9713-4986-bf97-5a4f49b0da83} '_geom_hbond_atom_site_label_D'
